data_7213842
loop_
_publ_author_name
'Yang, Yan'
'Yang, Jin'
'Du, Peng'
'Liu, Ying-Ying'
'Ma, Jian-Fang'

_publ_section_title
;
 A series of coordination polymers constructed by the semi-rigid
 bifunctional ligand 5-((1H-1,2,4-triazol-1-yl)methoxy) isophthalic acid:
 syntheses, structures and the role of solvents
;
_journal_issue 6
_journal_name_full CrystEngComm
_journal_page_first 1136
_journal_paper_doi 10.1039/c3ce42048e
_journal_volume 16
_journal_year 2014
_chemical_formula_moiety 'C44 H34 Co5 N12 O24, 4(C3 H7 N O)'
_chemical_formula_sum 'C56 H62 Co5 N16 O28'
_chemical_formula_weight 1701.87
_chemical_name_systematic
;
 ?
;
_space_group_IT_number 2
_symmetry_cell_setting triclinic
_symmetry_space_group_name_Hall '-P 1'
_symmetry_space_group_name_H-M 'P -1'
_atom_sites_solution_hydrogens geom
_atom_sites_solution_primary direct
_atom_sites_solution_secondary difmap
_audit_creation_method SHELXL-97
_cell_angle_alpha 65.776(6)
_cell_angle_beta 86.620(3)
_cell_angle_gamma 83.387(4)
_cell_formula_units_Z 1
_cell_length_a 11.0788(4)
_cell_length_b 12.6965(10)
_cell_length_c 12.7879(6)
_cell_measurement_reflns_used 3864
_cell_measurement_temperature 293(2)
_cell_measurement_theta_max 29.0759
_cell_measurement_theta_min 2.9422
_cell_volume 1629.34(18)
_computing_cell_refinement 'CrysAlisPro(1.171.35.21) (Agilent Tech., 2012)'
_computing_data_collection 'CrysAlisPro(1.171.35.21) (Agilent Tech., 2012)'
_computing_data_reduction 'CrysAlisPro(1.171.35.21) (Agilent Tech., 2012)'
_computing_structure_refinement 'SHELXL-97 (Sheldrick, 2008)'
_computing_structure_solution 'SHELXS-97 (Sheldrick, 2008)'
_diffrn_ambient_temperature 293(2)
_diffrn_measured_fraction_theta_full 0.994
_diffrn_measured_fraction_theta_max 0.994
_diffrn_measurement_device_type 'Oxford Diffraction Gemini R Ultra'
_diffrn_measurement_method '\w scan'
_diffrn_radiation_monochromator graphite
_diffrn_radiation_source 'fine-focus sealed tube'
_diffrn_radiation_type MoK\a
_diffrn_radiation_wavelength 0.71073
_diffrn_reflns_av_R_equivalents 0.0338
_diffrn_reflns_av_sigmaI/netI 0.0612
_diffrn_reflns_limit_h_max 12
_diffrn_reflns_limit_h_min -13
_diffrn_reflns_limit_k_max 15
_diffrn_reflns_limit_k_min -11
_diffrn_reflns_limit_l_max 15
_diffrn_reflns_limit_l_min -14
_diffrn_reflns_number 10794
_diffrn_reflns_theta_full 25.00
_diffrn_reflns_theta_max 25.35
_diffrn_reflns_theta_min 2.95
_exptl_absorpt_coefficient_mu 1.348
_exptl_absorpt_correction_T_max 0.7935
_exptl_absorpt_correction_T_min 0.7124
_exptl_absorpt_correction_type multi-scan
_exptl_absorpt_process_details
;
CrysAlis (Oxford Diffraction, 2006)
;
_exptl_crystal_colour purple
_exptl_crystal_density_diffrn 1.734
_exptl_crystal_density_method 'not measured'
_exptl_crystal_description prism
_exptl_crystal_F_000 869
_exptl_crystal_size_max 0.27
_exptl_crystal_size_mid 0.20
_exptl_crystal_size_min 0.18
_refine_diff_density_max 0.877
_refine_diff_density_min -0.848
_refine_diff_density_rms 0.095
_refine_ls_extinction_method none
_refine_ls_goodness_of_fit_ref 1.015
_refine_ls_hydrogen_treatment mixed
_refine_ls_matrix_type full
_refine_ls_number_parameters 484
_refine_ls_number_reflns 5934
_refine_ls_number_restraints 64
_refine_ls_restrained_S_all 1.046
_refine_ls_R_factor_all 0.0666
_refine_ls_R_factor_gt 0.0473
_refine_ls_shift/su_max 0.001
_refine_ls_shift/su_mean 0.000
_refine_ls_structure_factor_coef Fsqd
_refine_ls_weighting_details 'calc w=1/[\s^2^(Fo^2^)+(0.0522P)^2^+2.7215P] where P=(Fo^2^+2Fc^2^)/3'
_refine_ls_weighting_scheme calc
_refine_ls_wR_factor_gt 0.1092
_refine_ls_wR_factor_ref 0.1202
_reflns_number_gt 4637
_reflns_number_total 5934
_reflns_threshold_expression >2\s(I)
_cod_data_source_file c3ce42048e.txt
_cod_data_source_block Compound-5
_cod_original_cell_volume 1629.34(16)
_cod_database_code 7213842

loop_
_symmetry_equiv_pos_as_xyz
'x, y, z'
'-x, -y, -z'

loop_
_atom_site_label
_atom_site_type_symbol
_atom_site_fract_x
_atom_site_fract_y
_atom_site_fract_z
_atom_site_U_iso_or_equiv
_atom_site_adp_type
_atom_site_occupancy
_atom_site_symmetry_multiplicity
_atom_site_calc_flag
_atom_site_refinement_flags
Co1 Co 0.75045(5) 0.11533(5) 1.05159(4) 0.01726(16) Uani 1 1 d .
Co2 Co 1.0000 0.0000 1.0000 0.01469(19) Uani 1 2 d S
Co3 Co 1.10216(5) -0.18127(5) 1.23137(4) 0.01614(15) Uani 1 1 d .
C1 C 1.0239(4) 0.0911(4) 1.2957(3) 0.0177(9) Uani 1 1 d .
C2 C 0.9478(4) 0.1363(4) 1.3607(3) 0.0188(9) Uani 1 1 d .
H2 H 0.8655 0.1553 1.3440 0.023 Uiso 1 1 calc R
C3 C 0.9939(4) 0.1533(4) 1.4503(3) 0.0196(9) Uani 1 1 d .
C4 C 1.1167(4) 0.1250(4) 1.4744(3) 0.0203(9) Uani 1 1 d .
H4 H 1.1485 0.1351 1.5351 0.024 Uiso 1 1 calc R
C5 C 1.1918(4) 0.0817(4) 1.4078(3) 0.0191(9) Uani 1 1 d .
C6 C 1.1467(4) 0.0636(4) 1.3191(3) 0.0182(9) Uani 1 1 d .
H6 H 1.1980 0.0335 1.2757 0.022 Uiso 1 1 calc R
C7 C 0.9705(3) 0.0690(4) 1.2020(3) 0.0175(9) Uani 1 1 d .
C8 C 0.9092(4) 0.1919(4) 1.5283(3) 0.0231(10) Uani 1 1 d .
C9 C 1.3894(4) -0.0169(4) 1.4020(3) 0.0240(10) Uani 1 1 d .
H9A H 1.3395 -0.0671 1.3871 0.029 Uiso 1 1 calc R
H9B H 1.4460 -0.0655 1.4620 0.029 Uiso 1 1 calc R
C10 C 1.4856(4) 0.1439(5) 1.1243(4) 0.0358(13) Uani 1 1 d .
H10 H 1.4724 0.1923 1.0475 0.043 Uiso 1 1 calc R
C11 C 1.5757(4) 0.0376(4) 1.2766(4) 0.0234(10) Uani 1 1 d .
H11 H 1.6345 -0.0051 1.3311 0.028 Uiso 1 1 calc R
C12 C 0.5105(3) 0.1842(4) 0.7682(3) 0.0188(9) Uani 1 1 d .
C13 C 0.4007(4) 0.1538(4) 0.8252(3) 0.0183(9) Uani 1 1 d .
H13 H 0.3994 0.1103 0.9041 0.022 Uiso 1 1 calc R
C14 C 0.2937(3) 0.1883(4) 0.7647(3) 0.0175(9) Uani 1 1 d .
C15 C 0.2942(4) 0.2568(4) 0.6464(3) 0.0213(9) Uani 1 1 d .
H15 H 0.2218 0.2824 0.6062 0.026 Uiso 1 1 calc R
C16 C 0.4044(4) 0.2857(4) 0.5903(3) 0.0206(9) Uani 1 1 d .
C17 C 0.5117(4) 0.2492(4) 0.6502(3) 0.0202(9) Uani 1 1 d .
H17 H 0.5852 0.2681 0.6115 0.024 Uiso 1 1 calc R
C18 C 0.6299(3) 0.1482(4) 0.8305(3) 0.0171(9) Uani 1 1 d .
C19 C 0.1727(3) 0.1549(4) 0.8227(3) 0.0165(9) Uani 1 1 d .
C20 C 0.3278(4) 0.3599(4) 0.3977(3) 0.0272(10) Uani 1 1 d .
H20A H 0.2848 0.2910 0.4303 0.033 Uiso 1 1 calc R
H20B H 0.3661 0.3627 0.3266 0.033 Uiso 1 1 calc R
C21 C 0.0822(5) 0.5606(5) 0.3782(5) 0.064(2) Uani 1 1 d .
H21 H 0.0039 0.5824 0.3973 0.077 Uiso 1 1 calc R
C22 C 0.2498(4) 0.5702(4) 0.3003(4) 0.0277(10) Uani 1 1 d .
H22 H 0.3176 0.5962 0.2543 0.033 Uiso 1 1 calc R
C23 C 0.9924(7) 0.3645(6) 1.0575(6) 0.0644(19) Uani 1 1 d .
H23 H 0.9446 0.3824 1.1114 0.077 Uiso 1 1 calc R
C24 C 1.1690(9) 0.3651(7) 1.1607(7) 0.099(3) Uani 1 1 d .
H24A H 1.1080 0.3827 1.2093 0.149 Uiso 1 1 calc R
H24B H 1.2197 0.4275 1.1282 0.149 Uiso 1 1 calc R
H24C H 1.2177 0.2947 1.2051 0.149 Uiso 1 1 calc R
C25 C 1.1882(7) 0.3142(11) 0.9925(8) 0.115(4) Uani 1 1 d .
H25A H 1.2137 0.2328 1.0300 0.173 Uiso 1 1 calc R
H25B H 1.2582 0.3570 0.9710 0.173 Uiso 1 1 calc R
H25C H 1.1433 0.3288 0.9251 0.173 Uiso 1 1 calc R
C26 C 0.4387(17) 0.4625(17) 0.8038(15) 0.195(5) Uani 1 1 d U
H26 H 0.4326 0.3973 0.7893 0.234 Uiso 1 1 calc R
C27 C 0.3606(12) 0.6741(11) 0.7357(11) 0.152(4) Uani 1 1 d U
H27A H 0.4169 0.6802 0.7867 0.227 Uiso 1 1 calc R
H27B H 0.2800 0.7003 0.7524 0.227 Uiso 1 1 calc R
H27C H 0.3821 0.7212 0.6579 0.227 Uiso 1 1 calc R
C28 C 0.2645(15) 0.5314(14) 0.6869(13) 0.195(5) Uani 1 1 d U
H28A H 0.2893 0.4661 0.6683 0.293 Uiso 1 1 calc R
H28B H 0.2485 0.5997 0.6175 0.293 Uiso 1 1 calc R
H28C H 0.1922 0.5172 0.7337 0.293 Uiso 1 1 calc R
N1 N 1.4568(3) 0.0469(3) 1.2984(3) 0.0233(8) Uani 1 1 d .
N2 N 1.3978(3) 0.1154(4) 1.1998(3) 0.0386(11) Uani 1 1 d .
N3 N 1.5980(3) 0.0975(3) 1.1664(3) 0.0235(8) Uani 1 1 d .
N4 N 0.2416(3) 0.4613(3) 0.3734(3) 0.0242(8) Uani 1 1 d .
N5 N 0.1323(4) 0.4538(4) 0.4253(5) 0.0651(17) Uani 1 1 d .
N6 N 0.1509(3) 0.6364(3) 0.3009(3) 0.0262(9) Uani 1 1 d .
N7 N 1.1113(5) 0.3508(5) 1.0701(4) 0.0595(14) Uani 1 1 d .
N8 N 0.3649(12) 0.5492(12) 0.7516(10) 0.159(3) Uiso 1 1 d U
O1 O 1.0394(2) 0.0172(3) 1.1512(2) 0.0189(6) Uani 1 1 d .
O2 O 0.8611(2) 0.1044(3) 1.1801(2) 0.0265(7) Uani 1 1 d .
O3 O 0.8016(3) 0.2240(4) 1.5016(3) 0.0481(10) Uani 1 1 d .
O4 O 0.9578(3) 0.1825(3) 1.6186(2) 0.0266(7) Uani 1 1 d .
O5 O 1.3149(2) 0.0583(3) 1.4396(2) 0.0254(7) Uani 1 1 d .
O6 O 0.7230(2) 0.1480(3) 0.7706(2) 0.0263(7) Uani 1 1 d .
O7 O 0.6252(2) 0.1230(3) 0.9363(2) 0.0273(7) Uani 1 1 d .
O8 O 0.1723(2) 0.0636(2) 0.9155(2) 0.0179(6) Uani 1 1 d .
O9 O 0.0814(2) 0.2200(3) 0.7755(2) 0.0227(7) Uani 1 1 d .
O10 O 0.4179(3) 0.3519(3) 0.4740(2) 0.0324(8) Uani 1 1 d .
H11A H 1.077(4) -0.204(3) 1.050(4) 0.025(13) Uiso 1 1 d D
O11 O 1.1063(2) -0.1518(2) 1.0627(2) 0.0150(6) Uani 1 1 d D
O12 O 0.9401(4) 0.3553(4) 0.9802(4) 0.0661(13) Uani 1 1 d .
O13 O 0.5200(9) 0.4525(10) 0.8735(9) 0.190(4) Uani 1 1 d U
O1W O 0.7096(3) 0.3004(3) 1.0045(3) 0.0440(9) Uani 1 1 d D
H1A H 0.777(2) 0.329(4) 0.990(5) 0.066 Uiso 1 1 d D
H1B H 0.647(3) 0.347(4) 0.976(5) 0.066 Uiso 1 1 d D

loop_
_atom_site_aniso_label
_atom_site_aniso_U_11
_atom_site_aniso_U_22
_atom_site_aniso_U_33
_atom_site_aniso_U_23
_atom_site_aniso_U_13
_atom_site_aniso_U_12
Co1 0.0108(3) 0.0257(3) 0.0150(3) -0.0087(2) -0.0001(2) 0.0010(2)
Co2 0.0118(4) 0.0190(4) 0.0126(4) -0.0064(3) -0.0008(3) 0.0014(3)
Co3 0.0113(3) 0.0232(3) 0.0129(3) -0.0070(2) 0.0001(2) 0.0011(2)
C1 0.019(2) 0.018(2) 0.017(2) -0.0083(17) -0.0013(16) -0.0031(17)
C2 0.015(2) 0.022(2) 0.018(2) -0.0068(18) -0.0027(15) 0.0007(17)
C3 0.023(2) 0.019(2) 0.0155(19) -0.0065(17) 0.0033(16) -0.0025(18)
C4 0.023(2) 0.024(2) 0.015(2) -0.0088(18) 0.0033(16) -0.0064(18)
C5 0.016(2) 0.021(2) 0.020(2) -0.0062(18) 0.0010(16) -0.0043(17)
C6 0.018(2) 0.022(2) 0.017(2) -0.0094(18) 0.0043(16) -0.0043(17)
C7 0.015(2) 0.020(2) 0.0131(19) -0.0033(17) 0.0009(15) -0.0020(17)
C8 0.025(2) 0.025(3) 0.019(2) -0.0104(19) 0.0025(17) 0.0001(19)
C9 0.016(2) 0.034(3) 0.022(2) -0.012(2) 0.0026(16) -0.0017(19)
C10 0.018(2) 0.056(4) 0.023(2) -0.009(2) 0.0016(18) 0.007(2)
C11 0.014(2) 0.032(3) 0.027(2) -0.016(2) 0.0024(17) 0.0008(19)
C12 0.013(2) 0.023(2) 0.021(2) -0.0090(18) -0.0006(16) 0.0004(17)
C13 0.019(2) 0.019(2) 0.0155(19) -0.0050(17) -0.0024(16) -0.0008(17)
C14 0.015(2) 0.016(2) 0.019(2) -0.0052(17) 0.0015(16) -0.0020(17)
C15 0.015(2) 0.024(2) 0.022(2) -0.0069(18) -0.0025(16) 0.0011(18)
C16 0.020(2) 0.020(2) 0.016(2) -0.0021(17) 0.0001(16) -0.0004(18)
C17 0.014(2) 0.023(2) 0.021(2) -0.0067(18) 0.0010(16) -0.0014(17)
C18 0.012(2) 0.020(2) 0.020(2) -0.0094(18) -0.0012(16) -0.0004(17)
C19 0.014(2) 0.019(2) 0.018(2) -0.0087(18) -0.0033(16) -0.0014(17)
C20 0.032(3) 0.025(3) 0.017(2) -0.0036(19) -0.0031(18) 0.007(2)
C21 0.034(3) 0.043(4) 0.067(4) 0.016(3) 0.028(3) 0.018(3)
C22 0.021(2) 0.026(3) 0.029(2) -0.006(2) 0.0033(18) 0.000(2)
C23 0.079(5) 0.039(4) 0.067(4) -0.012(3) 0.014(4) -0.014(4)
C24 0.158(9) 0.059(5) 0.081(5) -0.019(4) -0.059(5) -0.021(5)
C25 0.063(5) 0.193(12) 0.105(7) -0.082(8) -0.007(5) 0.014(6)
C26 0.165(8) 0.183(8) 0.191(8) -0.043(7) 0.026(7) 0.021(7)
C27 0.160(8) 0.151(8) 0.189(8) -0.122(7) -0.001(7) 0.005(7)
C28 0.224(9) 0.162(9) 0.198(9) -0.067(8) -0.032(8) -0.021(8)
N1 0.0156(18) 0.032(2) 0.0195(18) -0.0095(16) 0.0016(14) 0.0014(16)
N2 0.020(2) 0.059(3) 0.025(2) -0.007(2) 0.0002(16) 0.0064(19)
N3 0.0154(18) 0.032(2) 0.0219(19) -0.0108(17) 0.0022(14) -0.0003(16)
N4 0.0188(18) 0.026(2) 0.0208(18) -0.0045(16) 0.0010(14) 0.0022(16)
N5 0.038(3) 0.038(3) 0.073(3) 0.017(3) 0.028(2) 0.012(2)
N6 0.025(2) 0.024(2) 0.0222(19) -0.0024(16) -0.0013(15) 0.0043(16)
N7 0.065(4) 0.052(3) 0.057(3) -0.014(3) -0.021(3) -0.012(3)
O1 0.0153(14) 0.0266(17) 0.0179(14) -0.0132(13) -0.0014(11) 0.0018(12)
O2 0.0157(15) 0.045(2) 0.0242(15) -0.0213(15) -0.0059(12) 0.0055(14)
O3 0.029(2) 0.080(3) 0.040(2) -0.035(2) -0.0036(15) 0.0182(19)
O4 0.0264(17) 0.037(2) 0.0185(15) -0.0146(14) 0.0048(12) -0.0007(14)
O5 0.0132(14) 0.044(2) 0.0258(16) -0.0214(15) -0.0001(12) -0.0022(14)
O6 0.0114(14) 0.046(2) 0.0221(15) -0.0145(14) 0.0013(12) -0.0019(13)
O7 0.0117(14) 0.051(2) 0.0195(15) -0.0150(15) -0.0025(11) 0.0004(14)
O8 0.0135(14) 0.0204(16) 0.0159(14) -0.0035(12) -0.0005(10) -0.0017(12)
O9 0.0114(14) 0.0251(18) 0.0240(15) -0.0026(13) -0.0015(11) -0.0005(12)
O10 0.0186(16) 0.045(2) 0.0179(15) 0.0032(14) -0.0016(12) -0.0015(14)
O11 0.0121(14) 0.0181(16) 0.0146(13) -0.0065(12) -0.0004(10) -0.0014(12)
O12 0.059(3) 0.055(3) 0.089(3) -0.029(3) -0.018(2) -0.014(2)
O13 0.121(6) 0.199(8) 0.199(8) -0.034(7) 0.000(6) 0.003(6)
O1W 0.0306(19) 0.029(2) 0.066(3) -0.0143(19) -0.0001(18) 0.0037(16)

loop_
_atom_type_symbol
_atom_type_description
_atom_type_scat_dispersion_real
_atom_type_scat_dispersion_imag
_atom_type_scat_source
C C 0.0033 0.0016 'International Tables Vol C Tables 4.2.6.8 and 6.1.1.4'
H H 0.0000 0.0000 'International Tables Vol C Tables 4.2.6.8 and 6.1.1.4'
N N 0.0061 0.0033 'International Tables Vol C Tables 4.2.6.8 and 6.1.1.4'
O O 0.0106 0.0060 'International Tables Vol C Tables 4.2.6.8 and 6.1.1.4'
Co Co 0.3494 0.9721 'International Tables Vol C Tables 4.2.6.8 and 6.1.1.4'

loop_
_geom_angle_atom_site_label_1
_geom_angle_atom_site_label_2
_geom_angle_atom_site_label_3
_geom_angle
_geom_angle_site_symmetry_1
_geom_angle_site_symmetry_3
O7 Co1 O11 95.67(11) . 2_757
O7 Co1 O2 173.83(11) . .
O11 Co1 O2 90.49(11) 2_757 .
O7 Co1 N3 84.85(12) . 1_455
O11 Co1 N3 173.60(13) 2_757 1_455
O2 Co1 N3 89.00(12) . 1_455
O7 Co1 O1W 89.90(14) . .
O11 Co1 O1W 88.52(13) 2_757 .
O2 Co1 O1W 90.00(14) . .
N3 Co1 O1W 85.10(14) 1_455 .
O7 Co1 O8 94.76(12) . 2_657
O11 Co1 O8 80.76(10) 2_757 2_657
O2 Co1 O8 86.46(11) . 2_657
N3 Co1 O8 105.57(12) 1_455 2_657
O1W Co1 O8 168.67(12) . 2_657
O11 Co2 O11 180.00(16) 2_757 .
O11 Co2 O1 93.70(11) 2_757 .
O11 Co2 O1 86.30(11) . .
O11 Co2 O1 86.30(11) 2_757 2_757
O11 Co2 O1 93.70(11) . 2_757
O1 Co2 O1 180.000(1) . 2_757
O11 Co2 O8 98.37(10) 2_757 1_655
O11 Co2 O8 81.63(10) . 1_655
O1 Co2 O8 93.20(10) . 1_655
O1 Co2 O8 86.80(10) 2_757 1_655
O11 Co2 O8 81.63(10) 2_757 2_657
O11 Co2 O8 98.37(10) . 2_657
O1 Co2 O8 86.80(10) . 2_657
O1 Co2 O8 93.20(10) 2_757 2_657
O8 Co2 O8 180.00(6) 1_655 2_657
O4 Co3 O6 101.82(12) 2_758 2_757
O4 Co3 O11 160.52(12) 2_758 .
O6 Co3 O11 93.32(11) 2_757 .
O4 Co3 N6 93.27(13) 2_758 1_646
O6 Co3 N6 92.21(14) 2_757 1_646
O11 Co3 N6 98.37(13) . 1_646
O4 Co3 O9 81.73(12) 2_758 2_657
O6 Co3 O9 176.33(11) 2_757 2_657
O11 Co3 O9 83.41(10) . 2_657
N6 Co3 O9 86.64(13) 1_646 2_657
O4 Co3 O1 87.36(11) 2_758 .
O6 Co3 O1 90.59(12) 2_757 .
O11 Co3 O1 80.24(10) . .
N6 Co3 O1 176.94(12) 1_646 .
O9 Co3 O1 90.49(10) 2_657 .
C6 C1 C2 120.3(4) . .
C6 C1 C7 120.5(3) . .
C2 C1 C7 119.2(3) . .
C3 C2 C1 120.3(4) . .
C3 C2 H2 119.8 . .
C1 C2 H2 119.8 . .
C2 C3 C4 119.4(4) . .
C2 C3 C8 120.3(4) . .
C4 C3 C8 120.0(4) . .
C5 C4 C3 119.6(4) . .
C5 C4 H4 120.2 . .
C3 C4 H4 120.2 . .
C6 C5 C4 121.4(4) . .
C6 C5 O5 124.4(4) . .
C4 C5 O5 114.2(4) . .
C5 C6 C1 118.9(4) . .
C5 C6 H6 120.5 . .
C1 C6 H6 120.5 . .
O2 C7 O1 125.3(4) . .
O2 C7 C1 116.6(3) . .
O1 C7 C1 118.1(3) . .
O3 C8 O4 126.5(4) . .
O3 C8 C3 119.2(4) . .
O4 C8 C3 114.2(4) . .
O5 C9 N1 111.5(4) . .
O5 C9 H9A 109.3 . .
N1 C9 H9A 109.3 . .
O5 C9 H9B 109.3 . .
N1 C9 H9B 109.3 . .
H9A C9 H9B 108.0 . .
N2 C10 N3 114.7(4) . .
N2 C10 H10 122.6 . .
N3 C10 H10 122.6 . .
N3 C11 N1 110.2(4) . .
N3 C11 H11 124.9 . .
N1 C11 H11 124.9 . .
C13 C12 C17 119.7(4) . .
C13 C12 C18 121.9(3) . .
C17 C12 C18 118.5(3) . .
C14 C13 C12 119.9(4) . .
C14 C13 H13 120.1 . .
C12 C13 H13 120.1 . .
C13 C14 C15 120.6(4) . .
C13 C14 C19 121.7(3) . .
C15 C14 C19 117.7(3) . .
C16 C15 C14 118.9(4) . .
C16 C15 H15 120.5 . .
C14 C15 H15 120.5 . .
C17 C16 O10 114.5(3) . .
C17 C16 C15 120.6(4) . .
O10 C16 C15 124.9(4) . .
C16 C17 C12 120.3(4) . .
C16 C17 H17 119.9 . .
C12 C17 H17 119.9 . .
O6 C18 O7 127.0(4) . .
O6 C18 C12 116.2(3) . .
O7 C18 C12 116.8(3) . .
O9 C19 O8 125.4(3) . .
O9 C19 C14 116.6(3) . .
O8 C19 C14 118.0(3) . .
O10 C20 N4 112.5(4) . .
O10 C20 H20A 109.1 . .
N4 C20 H20A 109.1 . .
O10 C20 H20B 109.1 . .
N4 C20 H20B 109.1 . .
H20A C20 H20B 107.8 . .
N5 C21 N6 115.6(4) . .
N5 C21 H21 122.2 . .
N6 C21 H21 122.2 . .
N6 C22 N4 111.5(4) . .
N6 C22 H22 124.3 . .
N4 C22 H22 124.3 . .
O12 C23 N7 125.0(7) . .
O12 C23 H23 117.5 . .
N7 C23 H23 117.5 . .
N7 C24 H24A 109.5 . .
N7 C24 H24B 109.5 . .
H24A C24 H24B 109.5 . .
N7 C24 H24C 109.5 . .
H24A C24 H24C 109.5 . .
H24B C24 H24C 109.5 . .
N7 C25 H25A 109.5 . .
N7 C25 H25B 109.5 . .
H25A C25 H25B 109.5 . .
N7 C25 H25C 109.5 . .
H25A C25 H25C 109.5 . .
H25B C25 H25C 109.5 . .
N8 C26 O13 128(2) . .
N8 C26 H26 115.8 . .
O13 C26 H26 115.8 . .
N8 C27 H27A 109.5 . .
N8 C27 H27B 109.5 . .
H27A C27 H27B 109.5 . .
N8 C27 H27C 109.5 . .
H27A C27 H27C 109.5 . .
H27B C27 H27C 109.5 . .
N8 C28 H28A 109.5 . .
N8 C28 H28B 109.5 . .
H28A C28 H28B 109.5 . .
N8 C28 H28C 109.5 . .
H28A C28 H28C 109.5 . .
H28B C28 H28C 109.5 . .
C11 N1 N2 109.3(3) . .
C11 N1 C9 129.3(4) . .
N2 N1 C9 120.6(3) . .
C10 N2 N1 103.0(4) . .
C11 N3 C10 102.7(3) . .
C11 N3 Co1 136.8(3) . 1_655
C10 N3 Co1 119.9(3) . 1_655
C22 N4 N5 108.8(4) . .
C22 N4 C20 129.9(4) . .
N5 N4 C20 121.3(4) . .
C21 N5 N4 102.3(4) . .
C22 N6 C21 101.7(4) . .
C22 N6 Co3 134.5(3) . 1_464
C21 N6 Co3 122.9(3) . 1_464
C23 N7 C24 123.1(7) . .
C23 N7 C25 118.9(6) . .
C24 N7 C25 117.9(7) . .
C26 N8 C27 131.3(17) . .
C26 N8 C28 117.0(17) . .
C27 N8 C28 111.7(13) . .
C7 O1 Co2 126.4(2) . .
C7 O1 Co3 124.1(2) . .
Co2 O1 Co3 87.98(10) . .
C7 O2 Co1 132.8(3) . .
C8 O4 Co3 135.5(3) . 2_758
C9 O5 C5 117.6(3) . .
C18 O6 Co3 136.8(3) . 2_757
C18 O7 Co1 133.2(3) . .
C19 O8 Co2 120.9(2) . 1_455
C19 O8 Co1 129.0(2) . 2_657
Co2 O8 Co1 90.77(10) 1_455 2_657
C19 O9 Co3 130.3(3) . 2_657
C16 O10 C20 120.0(3) . .
Co2 O11 Co3 99.47(12) . .
Co2 O11 Co1 101.09(12) . 2_757
Co3 O11 Co1 129.12(13) . 2_757
Co2 O11 H11A 112(3) . .
Co3 O11 H11A 113(3) . .
Co1 O11 H11A 102(3) 2_757 .
Co1 O1W H1A 106(4) . .
Co1 O1W H1B 132(4) . .
H1A O1W H1B 117(2) . .

loop_
_geom_bond_atom_site_label_1
_geom_bond_atom_site_label_2
_geom_bond_distance
_geom_bond_site_symmetry_2
Co1 O7 2.049(3) .
Co1 O11 2.052(3) 2_757
Co1 O2 2.057(3) .
Co1 N3 2.141(3) 1_455
Co1 O1W 2.172(4) .
Co1 O8 2.209(3) 2_657
Co2 O11 2.017(3) 2_757
Co2 O11 2.017(3) .
Co2 O1 2.108(3) .
Co2 O1 2.108(3) 2_757
Co2 O8 2.204(3) 1_655
Co2 O8 2.204(3) 2_657
Co3 O4 1.987(3) 2_758
Co3 O6 2.027(3) 2_757
Co3 O11 2.031(3) .
Co3 N6 2.126(4) 1_646
Co3 O9 2.162(3) 2_657
Co3 O1 2.333(3) .
C1 C6 1.385(6) .
C1 C2 1.389(6) .
C1 C7 1.503(5) .
C2 C3 1.384(6) .
C2 H2 0.9300 .
C3 C4 1.386(6) .
C3 C8 1.516(6) .
C4 C5 1.384(6) .
C4 H4 0.9300 .
C5 C6 1.377(6) .
C5 O5 1.410(5) .
C6 H6 0.9300 .
C7 O2 1.250(5) .
C7 O1 1.271(5) .
C8 O3 1.235(5) .
C8 O4 1.259(5) .
C9 O5 1.404(5) .
C9 N1 1.453(5) .
C9 H9A 0.9700 .
C9 H9B 0.9700 .
C10 N2 1.302(6) .
C10 N3 1.356(6) .
C10 H10 0.9300 .
C11 N3 1.322(5) .
C11 N1 1.331(5) .
C11 H11 0.9300 .
C12 C13 1.391(5) .
C12 C17 1.391(6) .
C12 C18 1.510(5) .
C13 C14 1.381(5) .
C13 H13 0.9300 .
C14 C15 1.401(6) .
C14 C19 1.512(5) .
C15 C16 1.387(6) .
C15 H15 0.9300 .
C16 C17 1.380(6) .
C16 O10 1.385(5) .
C17 H17 0.9300 .
C18 O6 1.248(5) .
C18 O7 1.255(5) .
C19 O9 1.241(5) .
C19 O8 1.274(5) .
C20 O10 1.402(5) .
C20 N4 1.445(6) .
C20 H20A 0.9700 .
C20 H20B 0.9700 .
C21 N5 1.306(7) .
C21 N6 1.334(6) .
C21 H21 0.9300 .
C22 N6 1.304(6) .
C22 N4 1.324(6) .
C22 H22 0.9300 .
C23 O12 1.227(8) .
C23 N7 1.319(9) .
C23 H23 0.9300 .
C24 N7 1.439(8) .
C24 H24A 0.9600 .
C24 H24B 0.9600 .
C24 H24C 0.9600 .
C25 N7 1.454(10) .
C25 H25A 0.9600 .
C25 H25B 0.9600 .
C25 H25C 0.9600 .
C26 N8 1.257(17) .
C26 O13 1.264(19) .
C26 H26 0.9300 .
C27 N8 1.508(15) .
C27 H27A 0.9600 .
C27 H27B 0.9600 .
C27 H27C 0.9600 .
C28 N8 1.515(16) .
C28 H28A 0.9600 .
C28 H28B 0.9600 .
C28 H28C 0.9600 .
N1 N2 1.358(5) .
N3 Co1 2.141(3) 1_655
N4 N5 1.340(5) .
N6 Co3 2.126(4) 1_464
O4 Co3 1.987(3) 2_758
O6 Co3 2.027(3) 2_757
O8 Co2 2.204(3) 1_455
O8 Co1 2.209(3) 2_657
O9 Co3 2.162(3) 2_657
O11 Co1 2.052(3) 2_757
O11 H11A 0.847(11) .
O1W H1A 0.846(11) .
O1W H1B 0.845(10) .

loop_
_geom_hbond_atom_site_label_D
_geom_hbond_atom_site_label_H
_geom_hbond_atom_site_label_A
_geom_hbond_distance_DH
_geom_hbond_distance_HA
_geom_hbond_distance_DA
_geom_hbond_angle_DHA
_geom_hbond_site_symmetry_A
O11 H11A O12 0.847(11) 2.137(18) 2.957(5) 163(4) 2_757
O1W H1A O12 0.846(11) 1.860(15) 2.691(6) 167(5) .
O1W H1B O13 0.845(10) 1.96(2) 2.788(11) 166(6) .

loop_
_geom_torsion_atom_site_label_1
_geom_torsion_atom_site_label_2
_geom_torsion_atom_site_label_3
_geom_torsion_atom_site_label_4
_geom_torsion
_geom_torsion_site_symmetry_1
_geom_torsion_site_symmetry_4
C6 C1 C2 C3 -0.7(6) . .
C7 C1 C2 C3 177.5(4) . .
C1 C2 C3 C4 0.2(6) . .
C1 C2 C3 C8 -174.2(4) . .
C2 C3 C4 C5 0.8(6) . .
C8 C3 C4 C5 175.2(4) . .
C3 C4 C5 C6 -1.4(6) . .
C3 C4 C5 O5 178.9(4) . .
C4 C5 C6 C1 0.9(6) . .
O5 C5 C6 C1 -179.4(4) . .
C2 C1 C6 C5 0.1(6) . .
C7 C1 C6 C5 -178.0(4) . .
C6 C1 C7 O2 -174.6(4) . .
C2 C1 C7 O2 7.3(6) . .
C6 C1 C7 O1 4.9(6) . .
C2 C1 C7 O1 -173.2(4) . .
C2 C3 C8 O3 -10.3(7) . .
C4 C3 C8 O3 175.3(4) . .
C2 C3 C8 O4 166.8(4) . .
C4 C3 C8 O4 -7.5(6) . .
C17 C12 C13 C14 -0.1(6) . .
C18 C12 C13 C14 -179.8(4) . .
C12 C13 C14 C15 -1.8(6) . .
C12 C13 C14 C19 178.6(4) . .
C13 C14 C15 C16 2.4(6) . .
C19 C14 C15 C16 -178.0(4) . .
C14 C15 C16 C17 -1.0(7) . .
C14 C15 C16 O10 179.6(4) . .
O10 C16 C17 C12 178.5(4) . .
C15 C16 C17 C12 -0.9(7) . .
C13 C12 C17 C16 1.5(7) . .
C18 C12 C17 C16 -178.8(4) . .
C13 C12 C18 O6 158.8(4) . .
C17 C12 C18 O6 -20.9(6) . .
C13 C12 C18 O7 -21.9(6) . .
C17 C12 C18 O7 158.4(4) . .
C13 C14 C19 O9 154.7(4) . .
C15 C14 C19 O9 -24.9(6) . .
C13 C14 C19 O8 -25.0(6) . .
C15 C14 C19 O8 155.4(4) . .
N3 C11 N1 N2 0.0(5) . .
N3 C11 N1 C9 169.8(4) . .
O5 C9 N1 C11 127.8(5) . .
O5 C9 N1 N2 -63.4(5) . .
N3 C10 N2 N1 0.9(6) . .
C11 N1 N2 C10 -0.5(5) . .
C9 N1 N2 C10 -171.3(4) . .
N1 C11 N3 C10 0.5(5) . .
N1 C11 N3 Co1 -169.9(3) . 1_655
N2 C10 N3 C11 -0.9(6) . .
N2 C10 N3 Co1 171.5(4) . 1_655
N6 C22 N4 N5 0.1(6) . .
N6 C22 N4 C20 178.3(4) . .
O10 C20 N4 C22 81.5(5) . .
O10 C20 N4 N5 -100.5(5) . .
N6 C21 N5 N4 -0.5(8) . .
C22 N4 N5 C21 0.2(7) . .
C20 N4 N5 C21 -178.1(5) . .
N4 C22 N6 C21 -0.4(6) . .
N4 C22 N6 Co3 168.8(3) . 1_464
N5 C21 N6 C22 0.6(8) . .
N5 C21 N6 Co3 -170.2(5) . 1_464
O12 C23 N7 C24 178.5(6) . .
O12 C23 N7 C25 -4.5(11) . .
O13 C26 N8 C27 13(3) . .
O13 C26 N8 C28 -171.0(15) . .
O2 C7 O1 Co2 10.7(6) . .
C1 C7 O1 Co2 -168.7(3) . .
O2 C7 O1 Co3 -105.8(4) . .
C1 C7 O1 Co3 74.8(4) . .
O11 Co2 O1 C7 30.4(3) 2_757 .
O11 Co2 O1 C7 -149.6(3) . .
O1 Co2 O1 C7 -89(100) 2_757 .
O8 Co2 O1 C7 129.0(3) 1_655 .
O8 Co2 O1 C7 -51.0(3) 2_657 .
O11 Co2 O1 Co3 162.59(9) 2_757 .
O11 Co2 O1 Co3 -17.41(9) . .
O1 Co2 O1 Co3 43(100) 2_757 .
O8 Co2 O1 Co3 -98.80(10) 1_655 .
O8 Co2 O1 Co3 81.20(10) 2_657 .
O4 Co3 O1 C7 -13.5(3) 2_758 .
O6 Co3 O1 C7 -115.3(3) 2_757 .
O11 Co3 O1 C7 151.4(3) . .
N6 Co3 O1 C7 88(2) 1_646 .
O9 Co3 O1 C7 68.2(3) 2_657 .
O4 Co3 O1 Co2 -147.42(11) 2_758 .
O6 Co3 O1 Co2 110.77(10) 2_757 .
O11 Co3 O1 Co2 17.51(9) . .
N6 Co3 O1 Co2 -46(2) 1_646 .
O9 Co3 O1 Co2 -65.72(10) 2_657 .
O1 C7 O2 Co1 -8.0(7) . .
C1 C7 O2 Co1 171.4(3) . .
O7 Co1 O2 C7 147.6(11) . .
O11 Co1 O2 C7 -34.7(4) 2_757 .
N3 Co1 O2 C7 151.7(4) 1_455 .
O1W Co1 O2 C7 -123.2(4) . .
O8 Co1 O2 C7 46.0(4) 2_657 .
O3 C8 O4 Co3 13.7(8) . 2_758
C3 C8 O4 Co3 -163.2(3) . 2_758
N1 C9 O5 C5 96.9(4) . .
C6 C5 O5 C9 -18.7(6) . .
C4 C5 O5 C9 161.0(4) . .
O7 C18 O6 Co3 -33.1(7) . 2_757
C12 C18 O6 Co3 146.1(3) . 2_757
O6 C18 O7 Co1 19.8(7) . .
C12 C18 O7 Co1 -159.3(3) . .
O11 Co1 O7 C18 -3.9(4) 2_757 .
O2 Co1 O7 C18 173.7(11) . .
N3 Co1 O7 C18 169.7(4) 1_455 .
O1W Co1 O7 C18 84.6(4) . .
O8 Co1 O7 C18 -85.1(4) 2_657 .
O9 C19 O8 Co2 5.0(5) . 1_455
C14 C19 O8 Co2 -175.4(3) . 1_455
O9 C19 O8 Co1 125.2(4) . 2_657
C14 C19 O8 Co1 -55.1(5) . 2_657
O8 C19 O9 Co3 -32.7(6) . 2_657
C14 C19 O9 Co3 147.7(3) . 2_657
C17 C16 O10 C20 157.4(4) . .
C15 C16 O10 C20 -23.2(7) . .
N4 C20 O10 C16 94.9(5) . .
O11 Co2 O11 Co3 -100(100) 2_757 .
O1 Co2 O11 Co3 20.38(11) . .
O1 Co2 O11 Co3 -159.62(11) 2_757 .
O8 Co2 O11 Co3 114.17(12) 1_655 .
O8 Co2 O11 Co3 -65.83(12) 2_657 .
O11 Co2 O11 Co1 126(100) 2_757 2_757
O1 Co2 O11 Co1 -112.81(12) . 2_757
O1 Co2 O11 Co1 67.19(12) 2_757 2_757
O8 Co2 O11 Co1 -19.03(11) 1_655 2_757
O8 Co2 O11 Co1 160.97(11) 2_657 2_757
O4 Co3 O11 Co2 32.6(4) 2_758 .
O6 Co3 O11 Co2 -108.61(13) 2_757 .
N6 Co3 O11 Co2 158.66(13) 1_646 .
O9 Co3 O11 Co2 73.06(12) 2_657 .
O1 Co3 O11 Co2 -18.58(10) . .
O4 Co3 O11 Co1 145.4(3) 2_758 2_757
O6 Co3 O11 Co1 4.2(2) 2_757 2_757
N6 Co3 O11 Co1 -88.6(2) 1_646 2_757
O9 Co3 O11 Co1 -174.2(2) 2_657 2_757
O1 Co3 O11 Co1 94.19(18) . 2_757
